data_4342220
loop_
_publ_author_name
'Nalbandyan, Vladimir B.'
'Zvereva, Elena A.'
'Nikulin, Alexey Yu'
'Shukaev, Igor L.'
'Whangbo, Myung-Hwan'
'Koo, Hyun-Joo'
'Abdel-Hafiez, Mahmoud'
'Chen, Xiao-Jia'
'Koo, Changhyun'
'Vasiliev, Alexander N.'
'Klingeler, R\"udiger'

_publ_section_title
;
 New Phase of MnSb2O6 Prepared by Ion Exchange: Structural, Magnetic, and
 Thermodynamic Properties.
;
_journal_issue 4
_journal_name_full 'Inorganic chemistry'
_journal_page_first 1705
_journal_page_last 1711
_journal_paper_doi 10.1021/ic502666c
_journal_volume 54
_journal_year 2015
_chemical_formula_sum 'Mn O6 Sb2'
_chemical_formula_weight 394.43
_space_group_IT_number 162
_symmetry_cell_setting hexagonal
_symmetry_space_group_name_Hall '-P 3 2'
_symmetry_space_group_name_H-M 'P -3 1 m'
_audit_creation_date 2014-09-19T16:53
_audit_creation_method 'from EXP file using GSAS2CIF'
_audit_update_record
;
2014-09-19T16:53  Initial CIF as created by GSAS2CIF

2015-01-08 # Formatted by publCIF
;
_cell_angle_alpha 90.0
_cell_angle_beta 90.0
_cell_angle_gamma 120.0
_cell_formula_units_Z 1
_cell_length_a 5.20649(9)
_cell_length_b 5.20649
_cell_length_c 4.66276(15)
_cell_measurement_temperature 298
_cell_volume 109.462(4)
_computing_data_collection WinXRD
_computing_structure_refinement GSAS
_diffrn_ambient_temperature 298
_diffrn_measurement_device_type ARL'Xtra
_diffrn_radiation_polarisn_ratio 0.716
_diffrn_radiation_probe x-ray
_exptl_absorpt_correction_T_max 1.00000
_exptl_absorpt_correction_T_min 1.00000
_exptl_absorpt_process_details
;   GSAS Absorption/surface roughness correction: function number 0
 No correction is applied.
;
_exptl_crystal_density_diffrn 5.983
_pd_block_id 2014-09-19T16:53|MNSB2O6_ILS_VAR5|ILS|ARL
_pd_calc_method 'Rietveld Refinement'
_pd_char_colour pink
_pd_meas_2theta_range_inc 0.02
_pd_meas_2theta_range_max 109.98
_pd_meas_2theta_range_min 16.0
_pd_meas_number_of_points 4700
_pd_meas_scan_method continues
_pd_phase_name MnSb2O6
_pd_prep_pressure 100
_pd_prep_temperature 740
_pd_proc_2theta_range_inc 0.02
_pd_proc_2theta_range_max 109.98066
_pd_proc_2theta_range_min 16.00066
_pd_proc_info_datetime 2014-09-19T16:53:41
_pd_proc_ls_background_function
;
GSAS Background function number 1 with 18 terms.
Shifted Chebyshev function of 1st kind
      1:    172.448     2:   -177.816     3:    118.808     4:   -56.4286    
      5:    35.4543     6:   -16.6645     7:    2.68368     8:    5.73466    
      9:   -10.4706    10:    11.4592    11:   -14.2488    12:    18.0616    
     13:   -16.0721    14:    15.3613    15:   -11.9503    16:    10.0384    
     17:   -5.66191    18:    6.48526
;
_pd_proc_ls_peak_cutoff 0.00040
_pd_proc_ls_pref_orient_corr
;   March-Dollase
 AXIS  1 Ratio=   0.97588  h= 0.000  k= 0.000  l= 1.000
 Prefered orientation correction range: Min=   0.96404, Max=   1.07600
;
_pd_proc_ls_profile_function
;
 CW Profile function number 2 with  18 terms
 Profile coefficients for Simpson's rule integration of pseudovoigt function
 C.J. Howard (1982). J. Appl. Cryst.,15,615-620.
 P. Thompson, D.E. Cox & J.B. Hastings (1987). J. Appl. Cryst.,20,79-83.
 Peak tails are ignored  where the intensity is below 0.0004 times the peak
   Aniso. broadening axis   0.0   0.0   1.0
;
_pd_proc_ls_prof_R_factor 0.0761
_pd_proc_ls_prof_wR_expected 0.0545
_pd_proc_ls_prof_wR_factor 0.0968
_pd_proc_number_of_points 4700
_refine_ls_goodness_of_fit_all 1.79
_refine_ls_matrix_type full
_refine_ls_number_parameters 46
_refine_ls_number_restraints 0
_refine_ls_R_Fsqd_factor 0.01948
_refine_ls_shift/su_max 0.07
_refine_ls_shift/su_mean 0.01
_reflns_d_resolution_high 0.946
_reflns_d_resolution_low 4.663
_reflns_limit_h_max 5
_reflns_limit_h_min 0
_reflns_limit_k_max 3
_reflns_limit_k_min 0
_reflns_limit_l_max 5
_reflns_limit_l_min -5
_reflns_number_total 61
_cod_data_source_file ic502666c_si_002.cif
_cod_data_source_block MnSb2O6_publ
_cod_depositor_comments 'Adding full bibliography for 4342220.cif.'
_cod_original_cell_volume 109.462(5)
_cod_database_code 4342220
_publcif_datablock.id {3ee4c039-71da-4f34-92bc-123f9b7a7c7d}

_publcif_info_exptl_table_max_cols 4
_publcif_info_exptl_table_use_headnotes n

loop_
_symmetry_equiv_pos_site_id
_symmetry_equiv_pos_as_xyz
1 +x,+y,+z
2 -y,x-y,+z
3 y-x,-x,+z
4 +y,+x,+z
5 -x,y-x,+z
6 x-y,-y,+z
-1 -x,-y,-z
-2 +y,y-x,-z
-3 x-y,+x,-z
-4 -y,-x,-z
-5 +x,x-y,-z
-6 y-x,+y,-z

loop_
_atom_site_aniso_label
_atom_site_aniso_U_11
_atom_site_aniso_U_12
_atom_site_aniso_U_13
_atom_site_aniso_U_22
_atom_site_aniso_U_23
_atom_site_aniso_U_33
Sb1 0.01065(20) 0.00533(10) 0.0 0.01065(20) 0.0 0.0087(4)

loop_
_atom_site_type_symbol
_atom_site_label
_atom_site_fract_x
_atom_site_fract_y
_atom_site_fract_z
_atom_site_occupancy
_atom_site_thermal_displace_type
_atom_site_U_iso_or_equiv
_atom_site_symmetry_multiplicity
Mn Mn1 0.0 0.0 0.0 1.0 Uiso 0.0101(7) 1
Sb Sb1 0.33333 0.66667 0.5 1.0 Uani 0.00999 2
O O1 0.3565(10) 0.0 0.2677(8) 1.0 Uiso 0.0219(16) 6

loop_
_atom_type_symbol
_atom_type_number_in_cell
_atom_type_scat_dispersion_real
_atom_type_scat_dispersion_imag
_atom_type_scat_Cromer_Mann_a1
_atom_type_scat_Cromer_Mann_a2
_atom_type_scat_Cromer_Mann_a3
_atom_type_scat_Cromer_Mann_a4
_atom_type_scat_Cromer_Mann_b1
_atom_type_scat_Cromer_Mann_b2
_atom_type_scat_Cromer_Mann_b3
_atom_type_scat_Cromer_Mann_b4
_atom_type_scat_Cromer_Mann_c
_atom_type_scat_source
Mn 1.0 0.000 0.000 11.2819 5.34090 7.35730 0.34320 3.01930 17.8674 2.24410 83.7543 1.08960 International_Tables_Vol_C
Sb 2.0 0.000 0.000 19.6418 5.30340 19.0455 0.46070 5.03710 27.9074 2.68270 75.2825 4.59090 International_Tables_Vol_C
O 6.0 0.000 0.000 3.04850 13.2771 2.28680 5.70110 1.54630 0.32390 0.86700 32.9089 0.25080 International_Tables_Vol_C

loop_
_diffrn_radiation_wavelength
_diffrn_radiation_wavelength_wt
_diffrn_radiation_type
_diffrn_radiation_wavelength_id
1.540560 1.000 'Cu Ka' 1
1.544390 0.500 'Cu Ka' 2

loop_
_geom_angle_atom_site_label_1
_geom_angle_atom_site_label_2
_geom_angle_atom_site_label_3
_geom_angle
_geom_angle_site_symmetry_1
_geom_angle_site_symmetry_3
_geom_angle_publ_flag
Sb1 Sb1 Sb1 119.9999 4_455 4_555 n
Sb1 Sb1 Sb1 120.0002 4_455 4_565 n
Sb1 Sb1 O1 92.99(14) 4_455 1_565 n
Sb1 Sb1 O1 41.20(10) 4_455 2_555 n
Sb1 Sb1 O1 134.44(14) 4_455 3_665 n
Sb1 Sb1 O1 134.44(14) 4_455 -1_666 n
Sb1 Sb1 O1 41.21(10) 4_455 -2_566 n
Sb1 Sb1 O1 92.99(14) 4_455 -3_556 n
Sb1 Sb1 Sb1 119.9999 4_555 4_565 n
Sb1 Sb1 O1 134.44(14) 4_555 1_565 n
Sb1 Sb1 O1 92.99(14) 4_555 2_555 n
Sb1 Sb1 O1 41.20(10) 4_555 3_665 n
Sb1 Sb1 O1 92.99(14) 4_555 -1_666 n
Sb1 Sb1 O1 134.44(14) 4_555 -2_566 n
Sb1 Sb1 O1 41.20(10) 4_555 -3_556 n
Sb1 Sb1 O1 41.21(10) 4_565 1_565 n
Sb1 Sb1 O1 134.44(14) 4_565 2_555 n
Sb1 Sb1 O1 92.99(14) 4_565 3_665 n
Sb1 Sb1 O1 41.20(10) 4_565 -1_666 n
Sb1 Sb1 O1 92.99(14) 4_565 -2_566 n
Sb1 Sb1 O1 134.44(14) 4_565 -3_556 n
O1 Sb1 O1 93.38(14) 1_565 2_555 n
O1 Sb1 O1 93.38(14) 1_565 3_665 n
O1 Sb1 O1 82.41(19) 1_565 -1_666 n
O1 Sb1 O1 91.13(29) 1_565 -2_566 n
O1 Sb1 O1 174.01(27) 1_565 -3_556 n
O1 Sb1 O1 93.38(14) 2_555 3_665 n
O1 Sb1 O1 174.01(27) 2_555 -1_666 n
O1 Sb1 O1 82.41(19) 2_555 -2_566 n
O1 Sb1 O1 91.13(29) 2_555 -3_556 n
O1 Sb1 O1 91.13(29) 3_665 -1_666 n
O1 Sb1 O1 174.01(27) 3_665 -2_566 n
O1 Sb1 O1 82.41(19) 3_665 -3_556 n
O1 Sb1 O1 93.38(14) -1_666 -2_566 n
O1 Sb1 O1 93.38(14) -1_666 -3_556 n
O1 Sb1 O1 93.38(14) -2_566 -3_556 n
Sb1 O1 Sb1 97.59(19) 1_545 4_555 n

loop_
_geom_bond_atom_site_label_1
_geom_bond_atom_site_label_2
_geom_bond_distance
_geom_bond_site_symmetry_2
_geom_bond_publ_flag
Mn1 O1 2.237(5) 1_555 n
Mn1 O1 2.237(5) 2_555 n
Mn1 O1 2.237(5) 3_555 n
Mn1 O1 2.237(5) -1_555 n
Mn1 O1 2.237(5) -2_555 n
Mn1 O1 2.237(5) -3_555 n
Sb1 Sb1 3.00597(5) 4_455 n
Sb1 Sb1 3.00598(5) 4_555 n
Sb1 Sb1 3.00597(5) 4_565 n
Sb1 O1 1.9977(29) 1_565 n
Sb1 O1 1.9977(29) 2_555 n
Sb1 O1 1.9977(29) 3_665 n
Sb1 O1 1.9977(29) -1_666 n
Sb1 O1 1.9977(29) -2_566 n
Sb1 O1 1.9977(29) -3_556 n
O1 Mn1 2.237(5) 1_555 n
O1 Sb1 1.9977(29) 1_545 n
O1 Sb1 1.9977(29) 4_555 n

loop_
_publcif_info_datablock.id
_publcif_info_datablock.publ_exptl
_publcif_info_datablock.publ_geom
_publcif_info_datablock.structure
{3ee4c039-71da-4f34-92bc-123f9b7a7c7d} y y y

loop_
_publcif_info_tables.block_id
_publcif_info_tables.reference_item
{3ee4c039-71da-4f34-92bc-123f9b7a7c7d} '_publcif_info_datablock.publ_exptl'

loop_
_publcif_info_cif.paper_type
CE
